data_7031690
loop_
_publ_author_name
'Imran, Muhammad'
'Mix, Andreas'
'Neumann, Beate'
'Stammler, Hans-Georg'
'Monkowius, Uwe'
'Bleckenwegner, Petra'
'Mitzel, Norbert W.'

_publ_section_title
;
 Boron-centered soft ligands based on tetrazole units and their complexes
 with sodium, potassium and bismuth ions.
;
_journal_issue 39
_journal_name_full 'Dalton transactions (Cambridge, England : 2003)'
_journal_page_first 14737
_journal_page_last 14748
_journal_paper_doi 10.1039/c4dt01931h
_journal_volume 43
_journal_year 2014
_chemical_formula_moiety 'C14 H23 B2 Bi N24 O2 S6'
_chemical_formula_sum 'C14 H23 B2 Bi N24 O2 S6'
_chemical_formula_weight 982.52
_chemical_name_systematic
;
 ?
;
_space_group_crystal_system monoclinic
_space_group_IT_number 14
_space_group_name_Hall '-P 2ybc'
_space_group_name_H-M_alt 'P 1 21/c 1'
_symmetry_space_group_name_Hall '-P 2ybc'
_symmetry_space_group_name_H-M 'P 1 21/c 1'
_atom_sites_solution_hydrogens mixed
_atom_sites_solution_primary direct
_audit_creation_date 2013-08-01
_audit_creation_method
;
  Olex2 1.2-ac2
  (compiled 2012.03.27 svn.r2268, GUI svn.r4156)
;
_cell_angle_alpha 90
_cell_angle_beta 104.4135(14)
_cell_angle_gamma 90
_cell_formula_units_Z 4
_cell_length_a 16.5137(3)
_cell_length_b 11.80455(11)
_cell_length_c 19.3087(2)
_cell_measurement_reflns_used 75298
_cell_measurement_temperature 100.00(10)
_cell_measurement_theta_max 32.4300
_cell_measurement_theta_min 3.2790
_cell_volume 3645.50(9)
_computing_cell_refinement
;
CrysAlisPro, Agilent Technologies,
Version 1.171.36.28 (release 01-02-2013 CrysAlis171 .NET)
(compiled Feb  1 2013,16:14:44)
;
_computing_data_collection
;
CrysAlisPro, Agilent Technologies,
Version 1.171.36.28 (release 01-02-2013 CrysAlis171 .NET)
(compiled Feb  1 2013,16:14:44)
;
_computing_data_reduction
;
CrysAlisPro, Agilent Technologies,
Version 1.171.36.28 (release 01-02-2013 CrysAlis171 .NET)
(compiled Feb  1 2013,16:14:44)
;
_computing_molecular_graphics
;
O. V. Dolomanov, L. J. Bourhis, R. J. Gildea, J. A. K. Howard and H. Puschmann,
OLEX2: a complete structure solution, refinement and analysis program.
J. Appl. Cryst. (2009). 42, 339-341.
;
_computing_publication_material
;
O. V. Dolomanov, L. J. Bourhis, R. J. Gildea, J. A. K. Howard and H. Puschmann,
OLEX2: a complete structure solution, refinement and analysis program.
J. Appl. Cryst. (2009). 42, 339-341.
;
_computing_structure_refinement
;
SHELXL, G.M. Sheldrick, Acta Cryst.
(2008). A64, 112-122
;
_computing_structure_solution
;
SHELXS, G.M. Sheldrick, Acta Cryst.
(2008). A64, 112-122
;
_diffrn_ambient_temperature 100.00(10)
_diffrn_detector_area_resol_mean 5.3114
_diffrn_measured_fraction_theta_full 0.9985
_diffrn_measured_fraction_theta_max 0.9759
_diffrn_measurement_details
;
  1 omega  -89.00  -64.00   1.0000   15.0000
omega____ theta____ kappa____ phi______ frames
    -      -16.9235  152.0000   34.4160 25

  2 omega  -23.00   55.00   1.0000   15.0000
omega____ theta____ kappa____ phi______ frames
    -      -16.9235   19.0000   30.0000 78

  3 omega   18.00   47.00   1.0000   15.0000
omega____ theta____ kappa____ phi______ frames
    -       17.5485   38.0000  -60.0000 29

  4 omega  -11.00   86.00   1.0000   15.0000
omega____ theta____ kappa____ phi______ frames
    -       17.5485   77.0000   30.0000 97

  5 omega   -4.00   86.00   1.0000   15.0000
omega____ theta____ kappa____ phi______ frames
    -       17.5485   57.0000  150.0000 90

  6 omega   55.00   89.00   1.0000   15.0000
omega____ theta____ kappa____ phi______ frames
    -       17.5485   38.0000  -60.0000 34

  7 omega    7.00   77.00   1.0000   15.0000
omega____ theta____ kappa____ phi______ frames
    -       17.5485 -133.0000  109.8304 70

  8 omega  -50.00   37.00   1.0000   15.0000
omega____ theta____ kappa____ phi______ frames
    -       17.5485  -38.0000  120.0000 87

  9 omega  -20.00   56.00   1.0000   15.0000
omega____ theta____ kappa____ phi______ frames
    -       17.5485  -99.0000 -120.0000 76

 10 omega   -7.00   83.00   1.0000   15.0000
omega____ theta____ kappa____ phi______ frames
    -       17.5485   57.0000  -90.0000 90

 11 omega   16.00   91.00   1.0000   15.0000
omega____ theta____ kappa____ phi______ frames
    -       17.5485 -153.0000   13.7306 75

 12 omega  -74.00  -27.00   1.0000   15.0000
omega____ theta____ kappa____ phi______ frames
    -      -16.9235  130.0000  137.5764 47

 13 omega  -85.00    8.00   1.0000   15.0000
omega____ theta____ kappa____ phi______ frames
    -      -16.9235  -57.0000 -180.0000 93

 14 omega  -38.00   54.00   1.0000   15.0000
omega____ theta____ kappa____ phi______ frames
    -      -16.9235   38.0000  120.0000 92

 15 omega  -71.00  -23.00   1.0000   15.0000
omega____ theta____ kappa____ phi______ frames
    -      -16.9235  125.0000  -58.6215 48

 16 omega  -88.00   13.00   1.0000   15.0000
omega____ theta____ kappa____ phi______ frames
    -      -16.9235  -77.0000   60.0000 101

 17 omega  -38.00   15.00   1.0000   15.0000
omega____ theta____ kappa____ phi______ frames
    -      -16.9235  -84.0000  -96.0000 53

 18 omega   -3.00   89.00   1.0000   15.0000
omega____ theta____ kappa____ phi______ frames
    -       17.5485   38.0000   30.0000 92

 19 omega   35.00  101.00   1.0000   15.0000
omega____ theta____ kappa____ phi______ frames
    -       17.5485  178.0000  -90.0000 66

 20 omega  -51.00   43.00   1.0000   15.0000
omega____ theta____ kappa____ phi______ frames
    -       17.5485  -57.0000  -90.0000 94

 21 omega  -94.00   16.00   1.0000   15.0000
omega____ theta____ kappa____ phi______ frames
    -      -16.9235  -19.0000  120.0000 110

 22 omega  -75.00  -27.00   1.0000   15.0000
omega____ theta____ kappa____ phi______ frames
    -      -16.9235  131.0000  -25.8039 48

 23 omega  -75.00  -27.00   1.0000   15.0000
omega____ theta____ kappa____ phi______ frames
    -      -16.9235  131.0000 -147.9806 48

 24 omega  -86.00  -35.00   1.0000   15.0000
omega____ theta____ kappa____ phi______ frames
    -      -16.9235  148.0000   80.1268 51

 25 omega  -88.00   13.00   1.0000   15.0000
omega____ theta____ kappa____ phi______ frames
    -      -16.9235  -77.0000   90.0000 101

 26 omega  -88.00    4.00   1.0000   15.0000
omega____ theta____ kappa____ phi______ frames
    -      -16.9235  -38.0000  -90.0000 92

 27 omega  -38.00   54.00   1.0000   15.0000
omega____ theta____ kappa____ phi______ frames
    -      -16.9235   38.0000  -90.0000 92

 28 omega  -75.00  -27.00   1.0000   15.0000
omega____ theta____ kappa____ phi______ frames
    -      -16.9235  131.0000 -164.5388 48

 29 omega    7.00   77.00   1.0000   15.0000
omega____ theta____ kappa____ phi______ frames
    -       17.5485 -133.0000  109.8304 70

 30 omega   16.00   41.00   1.0000   15.0000
omega____ theta____ kappa____ phi______ frames
    -       17.5485 -153.0000   13.7306 25
;
_diffrn_measurement_device_type 'SuperNova, Dual, Cu at zero, Atlas'
_diffrn_measurement_method '\w scans'
_diffrn_orient_matrix_UB_11 -0.0177721000
_diffrn_orient_matrix_UB_12 -0.0230153000
_diffrn_orient_matrix_UB_13 0.0267846000
_diffrn_orient_matrix_UB_21 -0.0403545000
_diffrn_orient_matrix_UB_22 0.0163125000
_diffrn_orient_matrix_UB_23 -0.0200968000
_diffrn_orient_matrix_UB_31 -0.0047129000
_diffrn_orient_matrix_UB_32 -0.0530589000
_diffrn_orient_matrix_UB_33 -0.0178131000
_diffrn_radiation_monochromator mirror
_diffrn_radiation_type 'Mo K\a'
_diffrn_radiation_wavelength 0.7107
_diffrn_reflns_av_R_equivalents 0.0571
_diffrn_reflns_av_unetI/netI 0.0251
_diffrn_reflns_Laue_measured_fraction_full 0.997
_diffrn_reflns_Laue_measured_fraction_max 0.998
_diffrn_reflns_limit_h_max 25
_diffrn_reflns_limit_h_min -25
_diffrn_reflns_limit_k_max 17
_diffrn_reflns_limit_k_min -17
_diffrn_reflns_limit_l_max 29
_diffrn_reflns_limit_l_min -29
_diffrn_reflns_number 240962
_diffrn_reflns_point_group_measured_fraction_full 0.997
_diffrn_reflns_point_group_measured_fraction_max 0.998
_diffrn_reflns_theta_full 25.242
_diffrn_reflns_theta_max 32.86
_diffrn_reflns_theta_min 2.78
_diffrn_source 'SuperNova (Mo) X-ray Source'
_exptl_absorpt_coefficient_mu 5.236
_exptl_absorpt_correction_T_max 1.267
_exptl_absorpt_correction_T_min 0.253
_exptl_absorpt_correction_type gaussian
_exptl_absorpt_process_details
;
CrysAlisPro, Agilent Technologies,
Version 1.171.36.28 (release 01-02-2013 CrysAlis171 .NET)
(compiled Feb  1 2013,16:14:44)
Numerical absorption correction based on gaussian integration over
            a multifaceted crystal model
;
_exptl_crystal_colour yellow
_exptl_crystal_colour_primary yellow
_exptl_crystal_density_diffrn 1.790
_exptl_crystal_density_method 'not measured'
_exptl_crystal_description plate
_exptl_crystal_F_000 1920
_exptl_crystal_size_max 0.3357
_exptl_crystal_size_mid 0.2227
_exptl_crystal_size_min 0.0362
_refine_diff_density_max 1.436
_refine_diff_density_min -2.345
_refine_diff_density_rms 0.128
_refine_ls_extinction_method none
_refine_ls_goodness_of_fit_ref 1.053
_refine_ls_hydrogen_treatment mixed
_refine_ls_matrix_type full
_refine_ls_number_parameters 457
_refine_ls_number_reflns 10616
_refine_ls_number_restraints 0
_refine_ls_restrained_S_all 1.053
_refine_ls_R_factor_all 0.0372
_refine_ls_R_factor_gt 0.0311
_refine_ls_shift/su_max 0.001
_refine_ls_shift/su_mean 0.000
_refine_ls_structure_factor_coef Fsqd
_refine_ls_weighting_details
;
 w=1/[\s^2^(Fo^2^)+(0.0394P)^2^+10.7679P]
 where P=(Fo^2^+2Fc^2^)/3
;
_refine_ls_weighting_scheme calc
_refine_ls_wR_factor_gt 0.0802
_refine_ls_wR_factor_ref 0.0829
_reflns_Friedel_coverage 0.000
_reflns_number_gt 9338
_reflns_number_total 10616
_reflns_threshold_expression 'I > 2\s(I)'
_cod_data_source_file c4dt01931h2.cif
_cod_data_source_block compound5
_cod_depositor_comments 'Adding full bibliography for 7031686--7031693.cif.'
_cod_database_code 7031690
_chemical_oxdiff_formula 'C8 H8 B Bi N12 o2 S3'
_chemical_oxdiff_usercomment 'V.Nr. 340 '
_reflns_odcompleteness_completeness 99.85
_reflns_odcompleteness_iscentric 1
_reflns_odcompleteness_theta 29.97
_shelx_space_group_comment
;
The symmetry employed for this shelxl refinement is uniquely defined
by the following loop, which should always be used as a source of
symmetry information in preference to the above space-group names.
They are only intended as comments.
;
_shelxl_version_number 2013-2

loop_
_space_group_symop_operation_xyz
'x, y, z'
'-x, y+1/2, -z+1/2'
'-x, -y, -z'
'x, -y-1/2, z-1/2'

loop_
_atom_site_label
_atom_site_type_symbol
_atom_site_fract_x
_atom_site_fract_y
_atom_site_fract_z
_atom_site_U_iso_or_equiv
_atom_site_adp_type
_atom_site_occupancy
_atom_site_site_symmetry_order
_atom_site_calc_flag
_atom_site_refinement_flags_posn
_atom_site_refinement_flags_adp
Bi1 Bi 0.28079(2) 0.40643(2) 0.10281(2) 0.02135(4) Uani 1 1 d . .
S1 S 0.30657(6) 0.34424(8) -0.03674(5) 0.03108(19) Uani 1 1 d . .
S2 S 0.43187(5) 0.30166(7) 0.16997(4) 0.02383(16) Uani 1 1 d . .
S3 S 0.19652(5) 0.18006(7) 0.09214(4) 0.02424(15) Uani 1 1 d . .
S4 S 0.13753(6) 0.54533(8) 0.05219(5) 0.03229(19) Uani 1 1 d . .
S5 S 0.23660(6) 0.37629(7) 0.23192(5) 0.02767(17) Uani 1 1 d . .
S6 S -0.00692(11) 0.60155(15) 0.27900(14) 0.0833(6) Uani 1 1 d . .
O1 O 0.37762(19) 0.5435(2) 0.06656(13) 0.0329(6) Uani 1 1 d . .
O2 O 0.34567(17) 0.5639(2) 0.16952(13) 0.0285(5) Uani 1 1 d . .
N1 N 0.3006(2) 0.1128(3) -0.01985(17) 0.0314(7) Uani 1 1 d . .
N2 N 0.2477(3) 0.0251(3) -0.04697(19) 0.0434(9) Uani 1 1 d . .
N3 N 0.1829(3) 0.0671(4) -0.0913(2) 0.0493(10) Uani 1 1 d . .
N4 N 0.1935(2) 0.1805(4) -0.09342(17) 0.0419(9) Uani 1 1 d . .
N5 N 0.44526(19) 0.1735(2) 0.05301(15) 0.0250(6) Uani 1 1 d . .
N6 N 0.4944(2) 0.1721(3) 0.00595(16) 0.0280(6) Uani 1 1 d . .
N7 N 0.5464(2) 0.2544(3) 0.02025(15) 0.0272(6) Uani 1 1 d . .
N8 N 0.53098(19) 0.3109(2) 0.07656(15) 0.0238(5) Uani 1 1 d . .
N9 N 0.34766(19) 0.0668(2) 0.11255(16) 0.0257(6) Uani 1 1 d . .
N10 N 0.4007(2) 0.0080(3) 0.16593(18) 0.0334(7) Uani 1 1 d . .
N11 N 0.3694(2) 0.0054(3) 0.22045(18) 0.0337(7) Uani 1 1 d . .
N12 N 0.2958(2) 0.0626(3) 0.20245(16) 0.0267(6) Uani 1 1 d . .
N13 N 0.1878(2) 0.7077(3) 0.15880(19) 0.0350(7) Uani 1 1 d . .
N14 N 0.2304(3) 0.8088(3) 0.1667(2) 0.0423(9) Uani 1 1 d . .
N15 N 0.2477(3) 0.8329(3) 0.1072(2) 0.0421(8) Uani 1 1 d . .
N16 N 0.2194(2) 0.7463(3) 0.06073(18) 0.0324(7) Uani 1 1 d . .
N17 N 0.2450(3) 0.6011(3) 0.27385(18) 0.0382(8) Uani 1 1 d . .
N18 N 0.3032(3) 0.6683(3) 0.3203(2) 0.0487(10) Uani 1 1 d . .
N19 N 0.3664(3) 0.6096(4) 0.3500(2) 0.0476(10) Uani 1 1 d . .
N20 N 0.3512(3) 0.5041(3) 0.32476(16) 0.0403(9) Uani 1 1 d . .
N21 N 0.1276(3) 0.7303(3) 0.2667(2) 0.0461(9) Uani 1 1 d . .
N22 N 0.1624(3) 0.8322(4) 0.2913(3) 0.0645(14) Uani 1 1 d . .
N23 N 0.1157(3) 0.8819(4) 0.3274(3) 0.0574(11) Uani 1 1 d . .
N24 N 0.0514(3) 0.8102(4) 0.3269(2) 0.0493(9) Uani 1 1 d . .
C1 C 0.2671(2) 0.2104(4) -0.04864(18) 0.0313(8) Uani 1 1 d . .
C2 C 0.1288(3) 0.2509(6) -0.1372(2) 0.0543(14) Uani 1 1 d . .
H2A H 0.0804 0.2501 -0.1180 0.081 Uiso 1 1 calc R U
H2B H 0.1140 0.2221 -0.1852 0.081 Uiso 1 1 calc R U
H2C H 0.1490 0.3271 -0.1373 0.081 Uiso 1 1 calc R U
C3 C 0.4684(2) 0.2612(3) 0.09833(17) 0.0222(6) Uani 1 1 d . .
C4 C 0.5814(3) 0.4081(3) 0.1062(2) 0.0336(8) Uani 1 1 d . .
H4A H 0.6330 0.3828 0.1373 0.050 Uiso 1 1 calc R U
H4B H 0.5516 0.4537 0.1328 0.050 Uiso 1 1 calc R U
H4C H 0.5931 0.4523 0.0681 0.050 Uiso 1 1 calc R U
C5 C 0.2809(2) 0.1030(3) 0.13503(18) 0.0230(6) Uani 1 1 d . .
C6 C 0.2437(3) 0.0699(4) 0.2528(2) 0.0341(8) Uani 1 1 d . .
H6A H 0.1933 0.1102 0.2312 0.051 Uiso 1 1 calc R U
H6B H 0.2735 0.1093 0.2950 0.051 Uiso 1 1 calc R U
H6C H 0.2300 -0.0050 0.2655 0.051 Uiso 1 1 calc R U
C7 C 0.1816(3) 0.6673(3) 0.0919(2) 0.0320(8) Uani 1 1 d . .
C8 C 0.2312(3) 0.7473(4) -0.0120(2) 0.0383(9) Uani 1 1 d . .
H8A H 0.2345 0.6708 -0.0280 0.057 Uiso 1 1 calc R U
H8B H 0.2820 0.7867 -0.0122 0.057 Uiso 1 1 calc R U
H8C H 0.1848 0.7850 -0.0434 0.057 Uiso 1 1 calc R U
C9 C 0.2766(3) 0.4972(3) 0.27664(18) 0.0314(8) Uani 1 1 d . .
C10 C 0.4148(3) 0.4155(4) 0.3456(2) 0.0437(11) Uani 1 1 d . .
H10A H 0.3881 0.3446 0.3499 0.066 Uiso 1 1 calc R U
H10B H 0.4520 0.4348 0.3907 0.066 Uiso 1 1 calc R U
H10C H 0.4459 0.4092 0.3099 0.066 Uiso 1 1 calc R U
C11 C 0.0568(3) 0.7143(4) 0.2903(3) 0.0475(11) Uani 1 1 d . .
C12 C -0.0103(4) 0.8470(6) 0.3627(4) 0.0663(16) Uani 1 1 d . .
H12A H -0.0035 0.8059 0.4067 0.099 Uiso 1 1 calc R U
H12B H -0.0651 0.8331 0.3327 0.099 Uiso 1 1 calc R U
H12C H -0.0036 0.9265 0.3728 0.099 Uiso 1 1 calc R U
C13 C 0.3880(2) 0.5929(3) 0.12542(18) 0.0278(7) Uani 1 1 d . .
C14 C 0.4511(3) 0.6868(4) 0.1470(2) 0.0390(9) Uani 1 1 d . .
H14A H 0.4751 0.6836 0.1977 0.058 Uiso 1 1 calc R U
H14B H 0.4240 0.7586 0.1349 0.058 Uiso 1 1 calc R U
H14C H 0.4945 0.6781 0.1223 0.058 Uiso 1 1 calc R U
B1 B 0.3762(3) 0.0811(3) 0.0427(2) 0.0285(8) Uani 1 1 d . .
B2 B 0.1644(4) 0.6480(4) 0.2237(3) 0.0396(11) Uani 1 1 d . .
H2 H 0.124(3) 0.586(4) 0.203(3) 0.031(12) Uiso 1 1 d . .
H1 H 0.396(3) 0.004(4) 0.028(3) 0.041(13) Uiso 1 1 d . .

loop_
_atom_site_aniso_label
_atom_site_aniso_U_11
_atom_site_aniso_U_22
_atom_site_aniso_U_33
_atom_site_aniso_U_23
_atom_site_aniso_U_13
_atom_site_aniso_U_12
Bi1 0.03055(7) 0.01683(6) 0.01799(6) 0.00078(4) 0.00852(4) -0.00252(4)
S1 0.0384(5) 0.0367(5) 0.0191(4) 0.0030(3) 0.0088(3) -0.0051(4)
S2 0.0313(4) 0.0255(4) 0.0171(3) -0.0025(3) 0.0105(3) -0.0007(3)
S3 0.0268(4) 0.0248(4) 0.0221(4) -0.0009(3) 0.0080(3) -0.0044(3)
S4 0.0343(5) 0.0263(4) 0.0340(5) 0.0019(3) 0.0043(4) -0.0026(3)
S5 0.0403(5) 0.0229(4) 0.0221(4) -0.0001(3) 0.0120(3) -0.0074(3)
S6 0.0499(8) 0.0653(10) 0.1437(19) -0.0296(10) 0.0411(10) -0.0161(7)
O1 0.0502(16) 0.0285(13) 0.0210(11) -0.0002(10) 0.0110(11) -0.0128(12)
O2 0.0386(14) 0.0250(11) 0.0243(12) -0.0001(9) 0.0125(10) -0.0049(10)
N1 0.0393(17) 0.0351(16) 0.0241(14) -0.0114(12) 0.0163(13) -0.0160(13)
N2 0.056(2) 0.048(2) 0.0336(17) -0.0198(16) 0.0250(17) -0.0286(18)
N3 0.051(2) 0.069(3) 0.0306(18) -0.0181(18) 0.0152(17) -0.030(2)
N4 0.0385(18) 0.067(3) 0.0210(14) -0.0072(15) 0.0092(13) -0.0213(18)
N5 0.0325(15) 0.0235(13) 0.0238(13) -0.0041(11) 0.0159(11) -0.0030(11)
N6 0.0362(16) 0.0300(15) 0.0222(13) -0.0049(11) 0.0157(12) -0.0051(12)
N7 0.0348(16) 0.0288(14) 0.0215(13) -0.0010(11) 0.0137(11) -0.0033(12)
N8 0.0329(15) 0.0225(13) 0.0184(12) -0.0019(10) 0.0111(11) -0.0040(11)
N9 0.0299(14) 0.0214(13) 0.0290(14) -0.0010(11) 0.0133(12) -0.0023(11)
N10 0.0385(17) 0.0288(15) 0.0360(17) 0.0027(13) 0.0153(14) 0.0015(13)
N11 0.0363(17) 0.0343(17) 0.0326(16) 0.0056(13) 0.0123(13) 0.0048(14)
N12 0.0315(15) 0.0258(13) 0.0255(14) 0.0033(11) 0.0121(12) 0.0021(12)
N13 0.051(2) 0.0202(14) 0.0388(17) -0.0007(12) 0.0202(15) -0.0016(13)
N14 0.069(3) 0.0203(14) 0.044(2) -0.0019(14) 0.0272(19) -0.0069(15)
N15 0.063(2) 0.0222(15) 0.045(2) -0.0010(14) 0.0215(18) -0.0055(15)
N16 0.0410(18) 0.0234(14) 0.0338(16) 0.0046(12) 0.0108(13) -0.0006(13)
N17 0.065(2) 0.0266(16) 0.0275(16) -0.0062(12) 0.0195(16) -0.0152(15)
N18 0.081(3) 0.0344(19) 0.0359(19) -0.0140(15) 0.025(2) -0.024(2)
N19 0.069(3) 0.045(2) 0.0287(17) -0.0021(15) 0.0129(18) -0.019(2)
N20 0.063(2) 0.0418(19) 0.0186(14) -0.0037(13) 0.0158(15) -0.0226(17)
N21 0.052(2) 0.0356(19) 0.055(2) -0.0013(17) 0.0200(19) -0.0017(17)
N22 0.085(4) 0.038(2) 0.086(4) -0.014(2) 0.051(3) -0.011(2)
N23 0.065(3) 0.047(2) 0.068(3) -0.005(2) 0.033(2) -0.002(2)
N24 0.040(2) 0.049(2) 0.060(3) -0.0024(19) 0.0142(18) 0.0058(17)
C1 0.0335(18) 0.047(2) 0.0168(14) -0.0061(14) 0.0122(13) -0.0114(16)
C2 0.035(2) 0.096(4) 0.029(2) 0.005(2) 0.0025(17) -0.011(2)
C3 0.0294(16) 0.0201(14) 0.0188(13) 0.0006(11) 0.0093(12) -0.0001(12)
C4 0.042(2) 0.0298(18) 0.0330(19) -0.0084(14) 0.0165(16) -0.0146(15)
C5 0.0292(16) 0.0199(14) 0.0229(15) -0.0032(11) 0.0120(12) -0.0075(12)
C6 0.042(2) 0.038(2) 0.0280(17) 0.0072(15) 0.0194(16) 0.0046(16)
C7 0.038(2) 0.0226(16) 0.0360(19) 0.0060(14) 0.0109(16) 0.0019(14)
C8 0.050(2) 0.0323(19) 0.0333(19) 0.0084(15) 0.0125(17) -0.0045(17)
C9 0.048(2) 0.0291(17) 0.0196(15) -0.0003(13) 0.0142(14) -0.0111(16)
C10 0.041(2) 0.064(3) 0.0260(18) 0.0073(18) 0.0086(16) -0.010(2)
C11 0.037(2) 0.043(2) 0.061(3) -0.005(2) 0.010(2) 0.0061(19)
C12 0.053(3) 0.064(4) 0.086(4) -0.015(3) 0.024(3) 0.013(3)
C13 0.0388(19) 0.0238(16) 0.0200(15) 0.0040(12) 0.0056(13) -0.0076(14)
C14 0.054(3) 0.038(2) 0.0249(17) -0.0016(15) 0.0103(16) -0.0231(19)
B1 0.035(2) 0.0251(18) 0.0316(19) -0.0099(15) 0.0198(17) -0.0088(15)
B2 0.062(3) 0.0224(19) 0.042(2) -0.0044(17) 0.027(2) -0.0064(19)

loop_
_atom_type_symbol
_atom_type_description
_atom_type_scat_dispersion_real
_atom_type_scat_dispersion_imag
_atom_type_scat_source
C C 0.0033 0.0016 'International Tables Vol C Tables 4.2.6.8 and 6.1.1.4'
H H 0.0000 0.0000 'International Tables Vol C Tables 4.2.6.8 and 6.1.1.4'
B B 0.0013 0.0007 'International Tables Vol C Tables 4.2.6.8 and 6.1.1.4'
Bi Bi -4.1077 10.2566 'International Tables Vol C Tables 4.2.6.8 and 6.1.1.4'
N N 0.0061 0.0033 'International Tables Vol C Tables 4.2.6.8 and 6.1.1.4'
O O 0.0106 0.0060 'International Tables Vol C Tables 4.2.6.8 and 6.1.1.4'
S S 0.1246 0.1234 'International Tables Vol C Tables 4.2.6.8 and 6.1.1.4'

loop_
_exptl_crystal_face_index_h
_exptl_crystal_face_index_k
_exptl_crystal_face_index_l
_exptl_crystal_face_perp_dist
_exptl_oxdiff_crystal_face_indexfrac_h
_exptl_oxdiff_crystal_face_indexfrac_k
_exptl_oxdiff_crystal_face_indexfrac_l
_exptl_oxdiff_crystal_face_x
_exptl_oxdiff_crystal_face_y
_exptl_oxdiff_crystal_face_z
1 0 0 0.0181 0.9998 -0.0001 -0.0001 -0.0178 -0.0403 -0.0047
-1 0 0 0.0181 -0.9998 0.0001 0.0001 0.0178 0.0403 0.0047
0 0 1 0.1034 -0.0009 -0.0002 1.0001 0.0268 -0.0201 -0.0178
0 0 -1 0.1034 0.0009 0.0002 -1.0001 -0.0268 0.0201 0.0178
0 -1 0 0.1679 -0.0000 -1.0001 0.0000 0.0230 -0.0163 0.0531
0 1 0 0.1679 0.0000 1.0001 -0.0000 -0.0230 0.0163 -0.0531
0 -1 -1 0.1542 0.0008 -0.9999 -1.0001 -0.0038 0.0038 0.0709

loop_
_geom_angle_atom_site_label_1
_geom_angle_atom_site_label_2
_geom_angle_atom_site_label_3
_geom_angle
S1 Bi1 S3 83.36(2)
S2 Bi1 S1 89.92(3)
S2 Bi1 S3 89.02(2)
S2 Bi1 S4 169.66(3)
S4 Bi1 S1 97.33(3)
S4 Bi1 S3 99.10(3)
S5 Bi1 S1 157.22(3)
S5 Bi1 S2 86.03(3)
S5 Bi1 S3 74.17(2)
S5 Bi1 S4 90.02(3)
S5 Bi1 C13 104.93(8)
O1 Bi1 S1 69.75(6)
O1 Bi1 S2 81.77(7)
O1 Bi1 S3 151.46(6)
O1 Bi1 S4 93.78(7)
O1 Bi1 S5 131.46(6)
O1 Bi1 C13 26.63(9)
O2 Bi1 S1 123.36(6)
O2 Bi1 S2 82.17(7)
O2 Bi1 S3 151.58(6)
O2 Bi1 S4 87.67(7)
O2 Bi1 S5 78.28(6)
O2 Bi1 O1 53.62(8)
O2 Bi1 C13 27.07(9)
C13 Bi1 S1 96.32(8)
C13 Bi1 S2 79.53(8)
C13 Bi1 S3 168.55(8)
C13 Bi1 S4 92.30(8)
C1 S1 Bi1 102.62(11)
C3 S2 Bi1 101.67(12)
C5 S3 Bi1 97.66(11)
C7 S4 Bi1 96.15(14)
C9 S5 Bi1 100.97(12)
C13 O1 Bi1 90.0(2)
C13 O2 Bi1 95.5(2)
N2 N1 B1 115.4(3)
C1 N1 N2 109.4(3)
C1 N1 B1 134.5(3)
N3 N2 N1 107.9(4)
N2 N3 N4 107.9(3)
N3 N4 C2 120.2(4)
C1 N4 N3 110.0(4)
C1 N4 C2 129.7(4)
N6 N5 B1 116.5(3)
C3 N5 N6 108.8(3)
C3 N5 B1 134.7(3)
N7 N6 N5 109.0(3)
N6 N7 N8 107.3(3)
N7 N8 C4 120.2(3)
C3 N8 N7 110.4(3)
C3 N8 C4 129.3(3)
N10 N9 B1 115.9(3)
C5 N9 N10 109.9(3)
C5 N9 B1 134.2(3)
N11 N10 N9 108.5(3)
N10 N11 N12 107.2(3)
N11 N12 C6 120.0(3)
C5 N12 N11 111.0(3)
C5 N12 C6 129.0(3)
N14 N13 B2 121.6(3)
C7 N13 N14 109.0(3)
C7 N13 B2 128.9(3)
N15 N14 N13 108.4(3)
N14 N15 N16 107.9(3)
N15 N16 C8 121.3(3)
C7 N16 N15 110.3(3)
C7 N16 C8 128.4(3)
N18 N17 B2 123.5(4)
C9 N17 N18 107.4(4)
C9 N17 B2 128.8(3)
N19 N18 N17 109.9(4)
N18 N19 N20 106.6(4)
N19 N20 C9 111.3(4)
N19 N20 C10 120.5(4)
C9 N20 C10 128.0(4)
N22 N21 C11 109.0(4)
N22 N21 B2 124.8(4)
C11 N21 B2 126.2(4)
N23 N22 N21 109.3(4)
N22 N23 N24 106.4(4)
N23 N24 C12 117.2(5)
C11 N24 N23 112.0(4)
C11 N24 C12 130.8(5)
N1 C1 S1 129.7(3)
N1 C1 N4 104.7(4)
N4 C1 S1 125.6(4)
N4 C2 H2A 109.5
N4 C2 H2B 109.5
N4 C2 H2C 109.5
H2A C2 H2B 109.5
H2A C2 H2C 109.5
H2B C2 H2C 109.5
N5 C3 S2 129.8(3)
N8 C3 S2 125.8(3)
N8 C3 N5 104.4(3)
N8 C4 H4A 109.5
N8 C4 H4B 109.5
N8 C4 H4C 109.5
H4A C4 H4B 109.5
H4A C4 H4C 109.5
H4B C4 H4C 109.5
N9 C5 S3 130.5(3)
N9 C5 N12 103.4(3)
N12 C5 S3 126.1(3)
N12 C6 H6A 109.5
N12 C6 H6B 109.5
N12 C6 H6C 109.5
H6A C6 H6B 109.5
H6A C6 H6C 109.5
H6B C6 H6C 109.5
N13 C7 S4 130.3(3)
N16 C7 S4 125.3(3)
N16 C7 N13 104.4(3)
N16 C8 H8A 109.5
N16 C8 H8B 109.5
N16 C8 H8C 109.5
H8A C8 H8B 109.5
H8A C8 H8C 109.5
H8B C8 H8C 109.5
N17 C9 S5 130.5(3)
N17 C9 N20 104.7(3)
N20 C9 S5 124.7(3)
N20 C10 H10A 109.5
N20 C10 H10B 109.5
N20 C10 H10C 109.5
H10A C10 H10B 109.5
H10A C10 H10C 109.5
H10B C10 H10C 109.5
N21 C11 S6 128.8(4)
N24 C11 S6 127.9(4)
N24 C11 N21 103.3(4)
N24 C12 H12A 109.5
N24 C12 H12B 109.5
N24 C12 H12C 109.5
H12A C12 H12B 109.5
H12A C12 H12C 109.5
H12B C12 H12C 109.5
O1 C13 Bi1 63.41(18)
O1 C13 O2 120.5(3)
O1 C13 C14 121.5(3)
O2 C13 Bi1 57.39(17)
O2 C13 C14 117.9(3)
C14 C13 Bi1 172.5(3)
C13 C14 H14A 109.5
C13 C14 H14B 109.5
C13 C14 H14C 109.5
H14A C14 H14B 109.5
H14A C14 H14C 109.5
H14B C14 H14C 109.5
N1 B1 N5 110.7(3)
N1 B1 H1 105(3)
N5 B1 H1 112(3)
N9 B1 N1 110.2(3)
N9 B1 N5 109.7(3)
N9 B1 H1 109(3)
N13 B2 H2 106(3)
N17 B2 N13 108.5(4)
N17 B2 H2 112(3)
N21 B2 N13 111.4(3)
N21 B2 N17 106.8(4)
N21 B2 H2 112(3)

loop_
_geom_bond_atom_site_label_1
_geom_bond_atom_site_label_2
_geom_bond_distance
Bi1 S1 2.9243(9)
Bi1 S2 2.7973(9)
Bi1 S3 2.9961(8)
Bi1 S4 2.8441(10)
Bi1 S5 2.7891(8)
Bi1 O1 2.495(3)
Bi1 O2 2.361(3)
Bi1 C13 2.790(3)
S1 C1 1.702(4)
S2 C3 1.709(3)
S3 C5 1.698(4)
S4 C7 1.707(4)
S5 C9 1.713(4)
S6 C11 1.676(5)
O1 C13 1.250(4)
O2 C13 1.275(4)
N1 N2 1.372(4)
N1 C1 1.338(6)
N1 B1 1.550(6)
N2 N3 1.292(6)
N3 N4 1.352(6)
N4 C1 1.352(5)
N4 C2 1.448(7)
N5 N6 1.361(4)
N5 C3 1.348(4)
N5 B1 1.554(5)
N6 N7 1.280(4)
N7 N8 1.352(4)
N8 C3 1.343(4)
N8 C4 1.450(4)
N9 N10 1.364(5)
N9 C5 1.350(4)
N9 B1 1.546(5)
N10 N11 1.284(4)
N11 N12 1.357(4)
N12 C5 1.350(4)
N12 C6 1.452(5)
N13 N14 1.374(5)
N13 C7 1.357(5)
N13 B2 1.567(6)
N14 N15 1.282(5)
N15 N16 1.363(5)
N16 C7 1.345(5)
N16 C8 1.464(5)
N17 N18 1.388(5)
N17 C9 1.329(5)
N17 B2 1.541(7)
N18 N19 1.264(6)
N19 N20 1.338(5)
N20 C9 1.348(6)
N20 C10 1.465(6)
N21 N22 1.366(6)
N21 C11 1.371(6)
N21 B2 1.500(6)
N22 N23 1.301(6)
N23 N24 1.355(6)
N24 C11 1.349(6)
N24 C12 1.434(7)
C2 H2A 0.9600
C2 H2B 0.9600
C2 H2C 0.9600
C4 H4A 0.9600
C4 H4B 0.9600
C4 H4C 0.9600
C6 H6A 0.9600
C6 H6B 0.9600
C6 H6C 0.9600
C8 H8A 0.9600
C8 H8B 0.9600
C8 H8C 0.9600
C10 H10A 0.9600
C10 H10B 0.9600
C10 H10C 0.9600
C12 H12A 0.9600
C12 H12B 0.9600
C12 H12C 0.9600
C13 C14 1.508(5)
C14 H14A 0.9600
C14 H14B 0.9600
C14 H14C 0.9600
B1 H1 1.03(5)
B2 H2 1.00(4)

loop_
_smtbx_masks_void_nr
_smtbx_masks_void_average_x
_smtbx_masks_void_average_y
_smtbx_masks_void_average_z
_smtbx_masks_void_volume
_smtbx_masks_void_count_electrons
1 0.000 0.000 0.000 156.6 6.6
2 0.000 0.500 0.500 156.6 6.6
